data_7224676
loop_
_publ_author_name
'Arda, M.'
'Ozturk, I. I.'
'Banti, C. N.'
'Kourkoumelis, N.'
'Manoli, M.'
'Tasiopoulos, A. J.'
'Hadjikakou, S. K.'

_publ_section_title
;
 Novel bismuth compounds: synthesis, characterization and biological
 activity against human adenocarcinoma cells
;
_journal_issue 35
_journal_name_full 'RSC Adv.'
_journal_page_first 29026
_journal_paper_doi 10.1039/C6RA01181K
_journal_volume 6
_journal_year 2016
_chemical_formula_moiety 'C10 H20 Bi I N2 S4'
_chemical_formula_sum 'C10 H20 Bi I N2 S4'
_chemical_formula_weight 632.40
_chemical_name_systematic
; 
 ? 
;
_space_group_IT_number 14
_symmetry_cell_setting monoclinic
_symmetry_space_group_name_Hall '-P 2ybc'
_symmetry_space_group_name_H-M 'P 1 21/c 1'
_atom_sites_solution_hydrogens geom
_atom_sites_solution_primary direct
_atom_sites_solution_secondary difmap
_audit_creation_method SHELXL-97
_audit_update_record
;
2016-01-03 deposited with the CCDC.
2016-03-07 downloaded from the CCDC.
;
_cell_angle_alpha 90.000(5)
_cell_angle_beta 106.904(5)
_cell_angle_gamma 90.000(5)
_cell_formula_units_Z 4
_cell_length_a 11.845(5)
_cell_length_b 18.266(5)
_cell_length_c 8.659(5)
_cell_measurement_reflns_used 4007
_cell_measurement_temperature 100.2(7)
_cell_measurement_theta_max 28.9723
_cell_measurement_theta_min 2.8583
_cell_volume 1792.5(14)
_computing_structure_refinement 'SHELXL-97 (Sheldrick, 1997)'
_computing_structure_solution 'SHELXS-97 (Sheldrick, 1990)'
_diffrn_ambient_temperature 100(2)
_diffrn_detector_area_resol_mean 10.4223
_diffrn_measured_fraction_theta_full 0.998
_diffrn_measured_fraction_theta_max 0.998
_diffrn_measurement_device_type 'SuperNova, Dual, Cu at zero, Atlas'
_diffrn_measurement_method '\w scans'
_diffrn_radiation_monochromator mirror
_diffrn_radiation_source 'SuperNova (Mo) X-ray Source'
_diffrn_radiation_type MoK\a
_diffrn_radiation_wavelength 0.71073
_diffrn_reflns_av_R_equivalents 0.0736
_diffrn_reflns_av_sigmaI/netI 0.0647
_diffrn_reflns_limit_h_max 10
_diffrn_reflns_limit_h_min -14
_diffrn_reflns_limit_k_max 21
_diffrn_reflns_limit_k_min -21
_diffrn_reflns_limit_l_max 10
_diffrn_reflns_limit_l_min -10
_diffrn_reflns_number 11153
_diffrn_reflns_theta_full 25.00
_diffrn_reflns_theta_max 25.00
_diffrn_reflns_theta_min 2.86
_exptl_absorpt_coefficient_mu 12.011
_exptl_absorpt_correction_T_max 1.00000
_exptl_absorpt_correction_T_min 0.62840
_exptl_absorpt_correction_type multi-scan
_exptl_absorpt_process_details 'Empirical absorption correction (CrysAlis RED, Oxford Diffraction)'
_exptl_crystal_colour yellow
_exptl_crystal_density_diffrn 2.343
_exptl_crystal_density_method 'not measured'
_exptl_crystal_description rods
_exptl_crystal_F_000 1176
_exptl_crystal_size_max 0.25
_exptl_crystal_size_mid 0.02
_exptl_crystal_size_min 0.01
_refine_diff_density_max 1.563
_refine_diff_density_min -1.529
_refine_diff_density_rms 0.223
_refine_ls_extinction_method none
_refine_ls_goodness_of_fit_ref 0.993
_refine_ls_hydrogen_treatment constr
_refine_ls_matrix_type full
_refine_ls_number_parameters 163
_refine_ls_number_reflns 3152
_refine_ls_number_restraints 0
_refine_ls_restrained_S_all 0.993
_refine_ls_R_factor_all 0.0444
_refine_ls_R_factor_gt 0.0340
_refine_ls_shift/su_max 0.000
_refine_ls_shift/su_mean 0.000
_refine_ls_structure_factor_coef Fsqd
_refine_ls_weighting_details 'calc w=1/[\s^2^(Fo^2^)+(0.0177P)^2^+0.0000P] where P=(Fo^2^+2Fc^2^)/3'
_refine_ls_weighting_scheme calc
_refine_ls_wR_factor_gt 0.0635
_refine_ls_wR_factor_ref 0.0674
_reflns_number_gt 2664
_reflns_number_total 3152
_reflns_threshold_expression >2sigma(I)
_cod_data_source_file c6ra01181k2.cif
_cod_data_source_block shelxl
_cod_depositor_comments
;
The following automatic conversions were performed:

'_symmetry_cell_setting' value 'Monoclinic' changed to 'monoclinic'
according to
/usr/data/users/saulius/crontab/automatic-downloads/rss-feeds/RSC/lib/dictionaries/cif_core.dic
dictionary named 'cif_core.dic' version 2.4.2 from 2011-04-26.

Automatic conversion script
Id: cif_fix_values 4268 2015-11-12 08:31:59Z antanas 
;
_cod_original_sg_symbol_H-M P2(1)/c
_cod_database_code 7224676

loop_
_symmetry_equiv_pos_as_xyz
'x, y, z'
'-x, y+1/2, -z+1/2'
'-x, -y, -z'
'x, -y-1/2, z-1/2'

loop_
_atom_site_label
_atom_site_type_symbol
_atom_site_fract_x
_atom_site_fract_y
_atom_site_fract_z
_atom_site_U_iso_or_equiv
_atom_site_adp_type
_atom_site_occupancy
_atom_site_symmetry_multiplicity
_atom_site_calc_flag
_atom_site_refinement_flags
C1 C 0.4559(6) 0.1672(4) 0.0584(8) 0.0183(17) Uani 1 1 d .
C2 C 0.2405(6) 0.1710(4) -0.0123(9) 0.0227(18) Uani 1 1 d .
H2A H 0.2524 0.1868 0.0983 0.027 Uiso 1 1 calc R
H2B H 0.1800 0.1334 -0.0356 0.027 Uiso 1 1 calc R
C3 C 0.1963(7) 0.2358(5) -0.1244(11) 0.046(3) Uani 1 1 d .
H3A H 0.1247 0.2542 -0.1082 0.069 Uiso 1 1 calc R
H3B H 0.1815 0.2203 -0.2344 0.069 Uiso 1 1 calc R
H3C H 0.2550 0.2737 -0.1011 0.069 Uiso 1 1 calc R
C4 C 0.3404(7) 0.0721(4) -0.1267(9) 0.029(2) Uani 1 1 d .
H4A H 0.2747 0.0433 -0.1146 0.035 Uiso 1 1 calc R
H4B H 0.4114 0.0430 -0.0868 0.035 Uiso 1 1 calc R
C5 C 0.3213(11) 0.0874(5) -0.3036(10) 0.069(4) Uani 1 1 d .
H5A H 0.3151 0.0420 -0.3612 0.104 Uiso 1 1 calc R
H5B H 0.3867 0.1150 -0.3172 0.104 Uiso 1 1 calc R
H5C H 0.2499 0.1150 -0.3452 0.104 Uiso 1 1 calc R
C6 C 0.7708(6) 0.0895(4) 0.5373(8) 0.0148(16) Uani 1 1 d .
C7 C 0.7220(6) 0.0325(4) 0.7674(8) 0.0157(16) Uani 1 1 d .
H7A H 0.6831 0.0785 0.7756 0.019 Uiso 1 1 calc R
H7B H 0.7724 0.0199 0.8739 0.019 Uiso 1 1 calc R
C8 C 0.6293(7) -0.0272(4) 0.7080(9) 0.029(2) Uani 1 1 d .
H8A H 0.5831 -0.0320 0.7820 0.044 Uiso 1 1 calc R
H8B H 0.6678 -0.0729 0.7015 0.044 Uiso 1 1 calc R
H8C H 0.5787 -0.0144 0.6032 0.044 Uiso 1 1 calc R
C9 C 0.8999(6) -0.0061(4) 0.6877(8) 0.0148(16) Uani 1 1 d .
H9A H 0.9140 -0.0189 0.5862 0.018 Uiso 1 1 calc R
H9B H 0.8855 -0.0510 0.7387 0.018 Uiso 1 1 calc R
C10 C 1.0085(6) 0.0315(4) 0.7960(9) 0.0228(18) Uani 1 1 d .
H10A H 1.0752 -0.0007 0.8139 0.034 Uiso 1 1 calc R
H10B H 0.9955 0.0432 0.8975 0.034 Uiso 1 1 calc R
H10C H 1.0236 0.0756 0.7451 0.034 Uiso 1 1 calc R
N1 N 0.3517(5) 0.1387(3) -0.0265(7) 0.0155(13) Uani 1 1 d .
N2 N 0.7945(5) 0.0412(3) 0.6555(7) 0.0157(14) Uani 1 1 d .
S1 S 0.58304(16) 0.12564(10) 0.0383(2) 0.0187(4) Uani 1 1 d .
S2 S 0.46767(16) 0.23999(10) 0.1812(2) 0.0187(4) Uani 1 1 d .
S3 S 0.64562(15) 0.14525(10) 0.5038(2) 0.0149(4) Uani 1 1 d .
S4 S 0.85512(16) 0.09822(10) 0.4082(2) 0.0168(4) Uani 1 1 d .
Bi1 Bi 0.71588(2) 0.210768(14) 0.26774(3) 0.01369(9) Uani 1 1 d .
I1 I 0.89987(4) 0.18987(3) 0.05636(5) 0.01805(13) Uani 1 1 d .

loop_
_atom_site_aniso_label
_atom_site_aniso_U_11
_atom_site_aniso_U_22
_atom_site_aniso_U_33
_atom_site_aniso_U_23
_atom_site_aniso_U_13
_atom_site_aniso_U_12
C1 0.017(4) 0.020(4) 0.021(4) 0.003(3) 0.010(3) -0.004(3)
C2 0.013(4) 0.028(5) 0.027(4) 0.004(4) 0.006(3) -0.003(4)
C3 0.025(5) 0.063(7) 0.044(6) 0.030(5) 0.001(4) 0.016(5)
C4 0.028(5) 0.028(5) 0.030(5) -0.010(4) 0.007(4) -0.014(4)
C5 0.144(12) 0.041(6) 0.027(6) -0.022(5) 0.032(7) -0.044(7)
C6 0.011(4) 0.014(4) 0.018(4) -0.005(3) 0.003(3) -0.001(3)
C7 0.016(4) 0.019(4) 0.013(4) -0.003(3) 0.006(3) -0.006(3)
C8 0.022(5) 0.040(5) 0.024(5) 0.005(4) 0.005(4) -0.013(4)
C9 0.011(4) 0.017(4) 0.015(4) 0.005(3) 0.002(3) 0.004(3)
C10 0.018(4) 0.027(5) 0.020(4) -0.006(4) 0.001(3) -0.001(4)
N1 0.011(3) 0.020(3) 0.015(3) -0.007(3) 0.002(3) -0.002(3)
N2 0.012(3) 0.021(4) 0.015(3) 0.002(3) 0.006(3) -0.002(3)
S1 0.0149(10) 0.0219(11) 0.0197(10) -0.0108(9) 0.0053(8) -0.0049(8)
S2 0.0127(9) 0.0186(10) 0.0226(10) -0.0038(9) 0.0016(8) 0.0002(8)
S3 0.0102(9) 0.0166(10) 0.0183(10) 0.0022(8) 0.0049(8) 0.0027(8)
S4 0.0151(10) 0.0193(10) 0.0187(10) 0.0027(8) 0.0093(8) 0.0044(8)
Bi1 0.01205(15) 0.01468(16) 0.01333(16) 0.00027(12) 0.00210(11) -0.00074(11)
I1 0.0128(3) 0.0225(3) 0.0193(3) 0.0041(2) 0.0053(2) 0.0030(2)

loop_
_atom_type_symbol
_atom_type_description
_atom_type_scat_dispersion_real
_atom_type_scat_dispersion_imag
_atom_type_scat_source
C C 0.0033 0.0016 'International Tables Vol C Tables 4.2.6.8 and 6.1.1.4'
H H 0.0000 0.0000 'International Tables Vol C Tables 4.2.6.8 and 6.1.1.4'
N N 0.0061 0.0033 'International Tables Vol C Tables 4.2.6.8 and 6.1.1.4'
S S 0.1246 0.1234 'International Tables Vol C Tables 4.2.6.8 and 6.1.1.4'
Bi Bi -4.1077 10.2566 'International Tables Vol C Tables 4.2.6.8 and 6.1.1.4'
I I -0.4742 1.8119 'International Tables Vol C Tables 4.2.6.8 and 6.1.1.4'

loop_
_geom_angle_atom_site_label_1
_geom_angle_atom_site_label_2
_geom_angle_atom_site_label_3
_geom_angle
_geom_angle_site_symmetry_3
N1 C1 S2 123.1(6) .
N1 C1 S1 117.4(5) .
S2 C1 S1 119.5(4) .
N1 C2 C3 113.9(6) .
N1 C4 C5 113.9(7) .
N2 C6 S4 122.5(5) .
N2 C6 S3 119.8(5) .
S4 C6 S3 117.7(4) .
N2 C7 C8 110.7(5) .
N2 C9 C10 111.8(6) .
C1 N1 C4 123.5(6) .
C1 N1 C2 119.9(6) .
C4 N1 C2 116.5(6) .
C6 N2 C9 121.0(6) .
C6 N2 C7 123.2(6) .
C9 N2 C7 115.8(5) .
C1 S1 Bi1 90.7(2) .
C1 S2 Bi1 84.7(3) .
C6 S3 Bi1 87.2(2) .
C6 S4 Bi1 88.2(2) .
S1 Bi1 S4 92.46(6) .
S1 Bi1 S3 93.49(7) .
S4 Bi1 S3 66.61(6) .
S1 Bi1 S2 64.71(6) .
S4 Bi1 S2 135.00(6) .
S3 Bi1 S2 76.23(6) .
S1 Bi1 I1 81.84(5) .
S4 Bi1 I1 75.05(5) .
S3 Bi1 I1 141.16(4) .
S2 Bi1 I1 132.81(5) .
S1 Bi1 I1 175.79(4) 4_566
S4 Bi1 I1 84.03(5) 4_566
S3 Bi1 I1 87.25(5) 4_566
S2 Bi1 I1 119.47(4) 4_566
I1 Bi1 I1 94.98(4) 4_566
Bi1 I1 Bi1 87.65(4) 4_565

loop_
_geom_bond_atom_site_label_1
_geom_bond_atom_site_label_2
_geom_bond_distance
_geom_bond_site_symmetry_2
C1 N1 1.344(9) .
C1 S2 1.683(7) .
C1 S1 1.740(7) .
C2 N1 1.480(9) .
C2 C3 1.524(10) .
C4 N1 1.477(9) .
C4 C5 1.508(10) .
C6 N2 1.319(8) .
C6 S4 1.709(7) .
C6 S3 1.751(7) .
C7 N2 1.478(8) .
C7 C8 1.527(9) .
C9 N2 1.476(8) .
C9 C10 1.518(9) .
S1 Bi1 2.6502(19) .
S2 Bi1 2.865(2) .
S3 Bi1 2.700(2) .
S4 Bi1 2.6943(19) .
Bi1 I1 3.2504(12) .
Bi1 I1 3.3350(11) 4_566
I1 Bi1 3.3349(11) 4_565
